data_4305602
loop_
_publ_author_name
'Rosalice M. Silva'
'Chengeto Gwengo'
'Sergey V. Lindeman'
'Mark D. Smith'
'Gary J. Long'
'Fernande Grandjean'
'James R. Gardinier'

_publ_section_title
;
A Second-Generation Janus Scorpionate Ligand: Controlling Coordination
Modes in Iron(II) Complexes by Steric Modulation
;
_journal_name_full 'Inorganic Chemistry'
_journal_page_first 7233
_journal_page_last 7242
_journal_paper_doi 10.1021/ic8005794
_journal_volume 47
_journal_year 2008
_chemical_formula_sum 'C24 H36 B2 Fe N16 O4 S12'
_chemical_formula_weight 1074.88
_chemical_name_systematic
; 
 ? 
;
_space_group_IT_number 14
_symmetry_cell_setting monoclinic
_symmetry_space_group_name_Hall '-P 2yn'
_symmetry_space_group_name_H-M 'P 1 21/n 1'
_atom_sites_solution_hydrogens difmap
_atom_sites_solution_primary direct
_atom_sites_solution_secondary difmap
_audit_creation_method SHELXL-97
_cell_angle_alpha 90.00
_cell_angle_beta 97.652(2)
_cell_angle_gamma 90.00
_cell_formula_units_Z 2
_cell_length_a 9.0094(4)
_cell_length_b 13.4664(5)
_cell_length_c 18.7165(7)
_cell_measurement_reflns_used 5573
_cell_measurement_temperature 100(2)
_cell_measurement_theta_max 61
_cell_measurement_theta_min 2
_cell_volume 2250.54(16)
_computing_cell_refinement 'SAINT v7.23A (Bruker, 2005)'
_computing_data_collection 'APEX2 v2.0-2 (Bruker, 2005)'
_computing_data_reduction 'SADABS-2004/1 (Bruker, 2005)'
_computing_molecular_graphics 'XP v5.1 (Bruker, 1998)'
_computing_publication_material 'XCIF v6.12 (Bruker, 2001)'
_computing_structure_refinement 'SHELXL-97 v.97-2 (Sheldrick, 1993-1997)'
_computing_structure_solution 'XS/SHELXTL v6.12 (Bruker, 2001)'
_diffrn_ambient_temperature 100(2)
_diffrn_measured_fraction_theta_full 0.980
_diffrn_measured_fraction_theta_max 0.980
_diffrn_measurement_device_type 'Bruker APEX2 CCD detector'
_diffrn_measurement_method '\w scans'
_diffrn_radiation_monochromator graphite
_diffrn_radiation_source 'fine-focus sealed tube'
_diffrn_radiation_type CuK\a
_diffrn_radiation_wavelength 1.54178
_diffrn_reflns_av_R_equivalents 0.0396
_diffrn_reflns_av_sigmaI/netI 0.0247
_diffrn_reflns_limit_h_max 10
_diffrn_reflns_limit_h_min -10
_diffrn_reflns_limit_k_max 15
_diffrn_reflns_limit_k_min 0
_diffrn_reflns_limit_l_max 21
_diffrn_reflns_limit_l_min 0
_diffrn_reflns_number 18623
_diffrn_reflns_theta_full 67.51
_diffrn_reflns_theta_max 61.51
_diffrn_reflns_theta_min 4.06
_exptl_absorpt_coefficient_mu 8.344
_exptl_absorpt_correction_T_max 0.3675
_exptl_absorpt_correction_T_min 0.1351
_exptl_absorpt_correction_type multi-scan
_exptl_absorpt_process_details
;
 SADABS. Program for empirical absorption correction of
 area-detector data. University of Goetingen. Germany. 
 Sheldrick, G. M. 1996
;
_exptl_crystal_colour pink
_exptl_crystal_density_diffrn 1.586
_exptl_crystal_density_method 'not measured'
_exptl_crystal_description prism
_exptl_crystal_F_000 1104
_exptl_crystal_size_max 0.40
_exptl_crystal_size_mid 0.20
_exptl_crystal_size_min 0.15
_refine_diff_density_max 0.405
_refine_diff_density_min -0.321
_refine_diff_density_rms 0.054
_refine_ls_extinction_coef 0.00072(8)
_refine_ls_extinction_expression Fc^*^=kFc[1+0.001xFc^2^\l^3^/sin(2\q)]^-1/4^
_refine_ls_extinction_method SHELXL
_refine_ls_goodness_of_fit_ref 1.028
_refine_ls_hydrogen_treatment mixed
_refine_ls_matrix_type full
_refine_ls_number_parameters 323
_refine_ls_number_reflns 3436
_refine_ls_number_restraints 24
_refine_ls_restrained_S_all 1.037
_refine_ls_R_factor_all 0.0277
_refine_ls_R_factor_gt 0.0265
_refine_ls_shift/su_max 0.024
_refine_ls_shift/su_mean 0.001
_refine_ls_structure_factor_coef Fsqd
_refine_ls_weighting_details 'calc w=1/[\s^2^(Fo^2^)+(0.0337P)^2^+1.9449P] where P=(Fo^2^+2Fc^2^)/3'
_refine_ls_weighting_scheme calc
_refine_ls_wR_factor_gt 0.0659
_refine_ls_wR_factor_ref 0.0664
_reflns_number_gt 3299
_reflns_number_total 3436
_reflns_threshold_expression >2sigma(I)
_cod_data_source_file ic8005794-file003_4.cif
_cod_data_source_block 4-4DMF
_cod_original_sg_symbol_H-M 'P 21/n'
_cod_database_code 4305602

loop_
_symmetry_equiv_pos_as_xyz
'x, y, z'
'-x+1/2, y+1/2, -z+1/2'
'-x, -y, -z'
'x-1/2, -y-1/2, z-1/2'

loop_
_atom_site_label
_atom_site_type_symbol
_atom_site_fract_x
_atom_site_fract_y
_atom_site_fract_z
_atom_site_U_iso_or_equiv
_atom_site_adp_type
_atom_site_occupancy
_atom_site_symmetry_multiplicity
_atom_site_calc_flag
_atom_site_refinement_flags
_atom_site_disorder_assembly
_atom_site_disorder_group
Fe1 Fe 1.0000 0.0000 1.0000 0.01220(13) Uani 1 2 d S . .
S1 S 1.46558(6) -0.28163(4) 1.00921(3) 0.02553(15) Uani 1 1 d . . .
S2 S 1.33645(5) -0.19118(4) 1.13324(3) 0.01852(14) Uani 1 1 d . . .
S3 S 1.02852(6) -0.32420(4) 0.81248(3) 0.01991(14) Uani 1 1 d . . .
S4 S 0.75745(6) -0.22534(4) 0.85421(3) 0.01845(14) Uani 1 1 d . . .
S5 S 1.43599(6) -0.06521(5) 0.81470(3) 0.02476(15) Uani 1 1 d . . .
S6 S 1.30067(6) 0.12795(4) 0.85216(3) 0.02149(15) Uani 1 1 d . . .
N1 N 1.23180(18) -0.15241(13) 1.00400(9) 0.0149(4) Uani 1 1 d . . .
N2 N 1.15087(18) -0.09390(13) 1.04646(9) 0.0145(4) Uani 1 1 d . . .
N3 N 1.01887(18) -0.16572(13) 0.90268(9) 0.0143(4) Uani 1 1 d . . .
N4 N 0.92041(18) -0.10553(13) 0.93388(9) 0.0144(4) Uani 1 1 d . . .
N5 N 1.21835(17) -0.03599(14) 0.90064(9) 0.0157(4) Uani 1 1 d . . .
N6 N 1.13834(18) 0.03745(14) 0.93139(9) 0.0153(4) Uani 1 1 d . . .
B1 B 1.1898(3) -0.14498(19) 0.92084(13) 0.0163(5) Uani 1 1 d . . .
C1 C 1.3406(2) -0.20886(16) 1.04081(11) 0.0171(5) Uani 1 1 d . . .
C2 C 1.1931(2) -0.10794(17) 1.11490(11) 0.0171(5) Uani 1 1 d . . .
C3 C 0.9521(2) -0.23706(16) 0.85820(11) 0.0148(4) Uani 1 1 d . . .
C4 C 0.7819(2) -0.12859(16) 0.91354(11) 0.0167(5) Uani 1 1 d . . .
C5 C 1.3162(2) -0.00147(17) 0.85721(11) 0.0180(5) Uani 1 1 d . . .
C6 C 1.1697(2) 0.12538(18) 0.91054(11) 0.0173(5) Uani 1 1 d . . .
H1B H 1.251(2) -0.1933(16) 0.8937(12) 0.011(5) Uiso 1 1 d . . .
H2 H 1.148(3) -0.0725(18) 1.1492(13) 0.021(6) Uiso 1 1 d . . .
H4 H 0.706(3) -0.0949(18) 0.9309(13) 0.021(6) Uiso 1 1 d . . .
H6 H 1.131(3) 0.1820(19) 0.9281(13) 0.020(6) Uiso 1 1 d . . .
O1S O 0.53396(19) 0.19285(13) 0.47033(10) 0.0335(4) Uani 1 1 d D . .
N1S N 0.3712(2) 0.07467(14) 0.42021(10) 0.0209(4) Uani 1 1 d D . .
C1S C 0.4413(2) 0.12769(17) 0.47506(13) 0.0221(5) Uani 1 1 d D . .
C2S C 0.3975(3) 0.0924(2) 0.34642(13) 0.0323(6) Uani 1 1 d D . .
C3S C 0.2612(3) -0.0003(2) 0.43157(16) 0.0310(6) Uani 1 1 d D . .
H1S H 0.413(3) 0.1071(18) 0.5227(13) 0.021(6) Uiso 1 1 d . . .
H2SA H 0.432(3) 0.031(2) 0.3261(16) 0.040(8) Uiso 1 1 d . . .
H2SB H 0.476(4) 0.144(2) 0.3446(16) 0.045(8) Uiso 1 1 d . . .
H2SC H 0.300(4) 0.110(2) 0.3173(17) 0.052(9) Uiso 1 1 d . . .
H3SA H 0.263(3) -0.014(2) 0.4850(18) 0.043(8) Uiso 1 1 d . . .
H3SB H 0.286(4) -0.064(3) 0.4097(19) 0.063(10) Uiso 1 1 d . . .
H3SC H 0.167(4) 0.021(2) 0.4117(19) 0.059(10) Uiso 1 1 d . . .
O1Q O 0.0550(2) 0.02379(18) 0.22359(12) 0.0260(7) Uani 0.713(4) 1 d PD A 1
N1Q N -0.0879(5) -0.0106(3) 0.3132(2) 0.0223(15) Uiso 0.713(4) 1 d PD A 1
C1Q C -0.0309(3) 0.0525(2) 0.26579(17) 0.0171(7) Uiso 0.713(4) 1 d PD A 1
H1Q H -0.0583 0.1207 0.2654 0.021 Uiso 0.713(4) 1 calc PR A 1
C2Q C -0.0534(5) -0.1109(3) 0.3179(2) 0.0313(9) Uiso 0.713(4) 1 d PD A 1
H2Q1 H 0.0137 -0.1275 0.2825 0.047 Uiso 0.713(4) 1 calc PR A 1
H2Q2 H -0.1456 -0.1499 0.3080 0.047 Uiso 0.713(4) 1 calc PR A 1
H2Q3 H -0.0039 -0.1261 0.3665 0.047 Uiso 0.713(4) 1 calc PR A 1
C3Q C -0.1878(4) 0.0359(4) 0.3602(2) 0.0332(10) Uiso 0.713(4) 1 d PD A 1
H3Q1 H -0.2002 0.1065 0.3481 0.050 Uiso 0.713(4) 1 calc PR A 1
H3Q2 H -0.1438 0.0290 0.4107 0.050 Uiso 0.713(4) 1 calc PR A 1
H3Q3 H -0.2857 0.0030 0.3528 0.050 Uiso 0.713(4) 1 calc PR A 1
O1P O 0.0439(7) -0.0957(6) 0.2459(3) 0.045(2) Uani 0.287(4) 1 d PD A 2
N1P N -0.0913(9) 0.0082(6) 0.3150(4) 0.002(3) Uiso 0.287(4) 1 d PD A 2
C1P C -0.0349(10) -0.0857(7) 0.2944(5) 0.030(2) Uiso 0.287(4) 1 d PD A 2
H1P H -0.0596 -0.1434 0.3195 0.036 Uiso 0.287(4) 1 calc PR A 2
C2P C -0.0590(11) 0.0954(7) 0.2846(5) 0.033(2) Uiso 0.287(4) 1 d PD A 2
H2P1 H 0.0145 0.0841 0.2513 0.050 Uiso 0.287(4) 1 calc PR A 2
H2P2 H -0.0176 0.1419 0.3224 0.050 Uiso 0.287(4) 1 calc PR A 2
H2P3 H -0.1506 0.1235 0.2582 0.050 Uiso 0.287(4) 1 calc PR A 2
C3P C -0.1768(7) -0.0021(6) 0.3757(4) 0.0049(16) Uiso 0.287(4) 1 d PD A 2
H3P1 H -0.1462 0.0497 0.4114 0.007 Uiso 0.287(4) 1 calc PR A 2
H3P2 H -0.1576 -0.0676 0.3979 0.007 Uiso 0.287(4) 1 calc PR A 2
H3P3 H -0.2839 0.0047 0.3584 0.007 Uiso 0.287(4) 1 calc PR A 2

loop_
_atom_site_aniso_label
_atom_site_aniso_U_11
_atom_site_aniso_U_22
_atom_site_aniso_U_33
_atom_site_aniso_U_23
_atom_site_aniso_U_13
_atom_site_aniso_U_12
Fe1 0.0038(2) 0.0238(3) 0.0096(2) -0.00441(18) 0.00311(17) 0.00072(17)
S1 0.0171(3) 0.0358(3) 0.0231(3) -0.0057(2) 0.0005(2) 0.0125(2)
S2 0.0099(3) 0.0319(3) 0.0136(3) -0.0001(2) 0.0009(2) 0.0011(2)
S3 0.0218(3) 0.0229(3) 0.0149(3) -0.0044(2) 0.0019(2) 0.0052(2)
S4 0.0113(3) 0.0245(3) 0.0185(3) -0.0046(2) -0.0018(2) -0.0005(2)
S5 0.0114(3) 0.0486(4) 0.0162(3) -0.0010(2) 0.0089(2) 0.0080(2)
S6 0.0096(3) 0.0367(3) 0.0197(3) 0.0011(2) 0.0078(2) -0.0026(2)
N1 0.0072(8) 0.0256(10) 0.0122(9) -0.0055(7) 0.0030(7) 0.0021(7)
N2 0.0055(8) 0.0247(10) 0.0143(9) -0.0052(7) 0.0049(7) -0.0011(7)
N3 0.0084(8) 0.0234(10) 0.0115(8) -0.0034(7) 0.0025(7) 0.0033(7)
N4 0.0080(9) 0.0236(10) 0.0120(9) -0.0031(7) 0.0036(7) 0.0024(7)
N5 0.0057(8) 0.0310(10) 0.0109(9) -0.0056(8) 0.0029(7) 0.0032(7)
N6 0.0074(8) 0.0259(10) 0.0131(9) -0.0053(8) 0.0031(7) 0.0007(7)
B1 0.0069(11) 0.0306(14) 0.0116(12) -0.0060(10) 0.0023(9) 0.0027(10)
C1 0.0097(10) 0.0249(11) 0.0163(11) -0.0015(9) 0.0007(8) -0.0017(9)
C2 0.0077(10) 0.0305(12) 0.0133(11) -0.0043(9) 0.0029(8) -0.0009(9)
C3 0.0123(10) 0.0216(11) 0.0100(10) 0.0030(9) -0.0003(8) 0.0002(8)
C4 0.0090(11) 0.0256(12) 0.0154(11) -0.0030(9) 0.0018(9) 0.0014(9)
C5 0.0047(10) 0.0394(14) 0.0094(10) -0.0008(9) -0.0002(8) -0.0004(9)
C6 0.0071(10) 0.0290(13) 0.0162(11) -0.0033(10) 0.0036(8) 0.0003(9)
O1S 0.0275(9) 0.0313(10) 0.0416(10) -0.0001(8) 0.0046(8) -0.0091(8)
N1S 0.0151(9) 0.0300(11) 0.0173(10) -0.0022(8) 0.0014(7) 0.0010(8)
C1S 0.0185(12) 0.0261(13) 0.0217(12) 0.0020(10) 0.0025(10) 0.0016(10)
C2S 0.0334(15) 0.0451(17) 0.0195(13) -0.0017(12) 0.0081(11) 0.0108(13)
C3S 0.0189(14) 0.0363(16) 0.0369(16) -0.0057(12) 0.0008(12) -0.0060(11)
O1Q 0.0210(12) 0.0418(15) 0.0166(12) 0.0007(10) 0.0070(9) 0.0036(10)
O1P 0.027(4) 0.091(6) 0.019(3) -0.007(3) 0.014(3) 0.002(3)

loop_
_atom_type_symbol
_atom_type_description
_atom_type_scat_dispersion_real
_atom_type_scat_dispersion_imag
_atom_type_scat_source
C C 0.0181 0.0091 'International Tables Vol C Tables 4.2.6.8 and 6.1.1.4'
H H 0.0000 0.0000 'International Tables Vol C Tables 4.2.6.8 and 6.1.1.4'
B B 0.0090 0.0039 'International Tables Vol C Tables 4.2.6.8 and 6.1.1.4'
N N 0.0311 0.0180 'International Tables Vol C Tables 4.2.6.8 and 6.1.1.4'
O O 0.0492 0.0322 'International Tables Vol C Tables 4.2.6.8 and 6.1.1.4'
S S 0.3331 0.5567 'International Tables Vol C Tables 4.2.6.8 and 6.1.1.4'
Fe Fe -1.1336 3.1974 'International Tables Vol C Tables 4.2.6.8 and 6.1.1.4'

loop_
_geom_angle_atom_site_label_1
_geom_angle_atom_site_label_2
_geom_angle_atom_site_label_3
_geom_angle
_geom_angle_site_symmetry_1
_geom_angle_site_symmetry_3
_geom_angle_publ_flag
N4 Fe1 N4 180.0 . 3_757 ?
N4 Fe1 N6 90.91(7) . 3_757 ?
N4 Fe1 N6 89.09(7) 3_757 3_757 ?
N4 Fe1 N6 89.09(7) . . ?
N4 Fe1 N6 90.91(7) 3_757 . ?
N6 Fe1 N6 180.0 3_757 . ?
N4 Fe1 N2 89.21(7) . . ?
N4 Fe1 N2 90.79(7) 3_757 . ?
N6 Fe1 N2 90.41(7) 3_757 . ?
N6 Fe1 N2 89.59(7) . . ?
N4 Fe1 N2 90.79(7) . 3_757 ?
N4 Fe1 N2 89.21(7) 3_757 3_757 ?
N6 Fe1 N2 89.59(7) 3_757 3_757 ?
N6 Fe1 N2 90.41(7) . 3_757 ?
N2 Fe1 N2 179.998(1) . 3_757 ?
C2 S2 C1 90.33(10) . . ?
C4 S4 C3 89.95(10) . . ?
C6 S6 C5 90.12(11) . . ?
C1 N1 N2 115.22(16) . . ?
C1 N1 B1 127.47(17) . . ?
N2 N1 B1 117.30(16) . . ?
C2 N2 N1 111.90(17) . . ?
C2 N2 Fe1 128.45(15) . . ?
N1 N2 Fe1 119.60(12) . . ?
C3 N3 N4 114.54(16) . . ?
C3 N3 B1 127.25(17) . . ?
N4 N3 B1 118.21(16) . . ?
C4 N4 N3 112.46(17) . . ?
C4 N4 Fe1 128.22(15) . . ?
N3 N4 Fe1 119.32(12) . . ?
C5 N5 N6 114.65(18) . . ?
C5 N5 B1 127.87(17) . . ?
N6 N5 B1 117.45(16) . . ?
C6 N6 N5 112.36(17) . . ?
C6 N6 Fe1 127.98(15) . . ?
N5 N6 Fe1 119.64(13) . . ?
N5 B1 N1 106.24(17) . . ?
N5 B1 N3 108.00(17) . . ?
N1 B1 N3 107.98(16) . . ?
N5 B1 H1B 111.3(12) . . ?
N1 B1 H1B 112.3(12) . . ?
N3 B1 H1B 110.8(12) . . ?
N1 C1 S1 129.03(16) . . ?
N1 C1 S2 108.46(15) . . ?
S1 C1 S2 122.48(13) . . ?
N2 C2 S2 114.03(16) . . ?
N2 C2 H2 120.5(15) . . ?
S2 C2 H2 125.5(15) . . ?
N3 C3 S3 129.59(16) . . ?
N3 C3 S4 108.77(14) . . ?
S3 C3 S4 121.65(12) . . ?
N4 C4 S4 114.26(16) . . ?
N4 C4 H4 120.8(16) . . ?
S4 C4 H4 125.0(16) . . ?
N5 C5 S5 128.62(18) . . ?
N5 C5 S6 108.66(15) . . ?
S5 C5 S6 122.72(13) . . ?
N6 C6 S6 114.16(17) . . ?
N6 C6 H6 122.9(15) . . ?
S6 C6 H6 122.8(15) . . ?
C1S N1S C3S 121.4(2) . . ?
C1S N1S C2S 121.4(2) . . ?
C3S N1S C2S 117.1(2) . . ?
O1S C1S N1S 125.8(2) . . ?
O1S C1S H1S 121.5(14) . . ?
N1S C1S H1S 112.7(14) . . ?
N1S C2S H2SA 109.5(17) . . ?
N1S C2S H2SB 110.8(18) . . ?
H2SA C2S H2SB 108(2) . . ?
N1S C2S H2SC 108.4(18) . . ?
H2SA C2S H2SC 107(2) . . ?
H2SB C2S H2SC 113(3) . . ?
N1S C3S H3SA 110.6(16) . . ?
N1S C3S H3SB 110(2) . . ?
H3SA C3S H3SB 106(3) . . ?
N1S C3S H3SC 109(2) . . ?
H3SA C3S H3SC 110(3) . . ?
H3SB C3S H3SC 111(3) . . ?
C1Q N1Q C2Q 122.9(4) . . ?
C1Q N1Q C3Q 115.5(4) . . ?
C2Q N1Q C3Q 121.6(4) . . ?
O1Q C1Q N1Q 122.4(3) . . ?
O1Q C1Q H1Q 118.8 . . ?
N1Q C1Q H1Q 118.8 . . ?
C2P N1P C1P 123.3(8) . . ?
C2P N1P C3P 125.0(8) . . ?
C1P N1P C3P 111.6(7) . . ?
O1P C1P N1P 123.6(9) . . ?
O1P C1P H1P 118.2 . . ?
N1P C1P H1P 118.2 . . ?
N1P C2P H2P1 109.5 . . ?
N1P C2P H2P2 109.5 . . ?
H2P1 C2P H2P2 109.5 . . ?
N1P C2P H2P3 109.5 . . ?
H2P1 C2P H2P3 109.5 . . ?
H2P2 C2P H2P3 109.5 . . ?
N1P C3P H3P1 109.5 . . ?
N1P C3P H3P2 109.5 . . ?
H3P1 C3P H3P2 109.5 . . ?
N1P C3P H3P3 109.5 . . ?
H3P1 C3P H3P3 109.5 . . ?
H3P2 C3P H3P3 109.5 . . ?

loop_
_geom_bond_atom_site_label_1
_geom_bond_atom_site_label_2
_geom_bond_distance
_geom_bond_site_symmetry_2
_geom_bond_publ_flag
Fe1 N4 1.9568(17) . ?
Fe1 N4 1.9568(17) 3_757 ?
Fe1 N6 1.9706(17) 3_757 ?
Fe1 N6 1.9706(17) . ?
Fe1 N2 1.9718(17) . ?
Fe1 N2 1.9718(17) 3_757 ?
S1 C1 1.660(2) . ?
S2 C2 1.710(2) . ?
S2 C1 1.752(2) . ?
S3 C3 1.655(2) . ?
S4 C4 1.707(2) . ?
S4 C3 1.752(2) . ?
S5 C5 1.663(2) . ?
S6 C6 1.712(2) . ?
S6 C5 1.750(2) . ?
N1 C1 1.354(3) . ?
N1 N2 1.392(2) . ?
N1 B1 1.555(3) . ?
N2 C2 1.301(3) . ?
N3 C3 1.358(3) . ?
N3 N4 1.387(2) . ?
N3 B1 1.557(3) . ?
N4 C4 1.293(3) . ?
N5 C5 1.358(3) . ?
N5 N6 1.393(2) . ?
N5 B1 1.546(3) . ?
N6 C6 1.290(3) . ?
B1 H1B 1.03(2) . ?
C2 H2 0.93(3) . ?
C4 H4 0.91(3) . ?
C6 H6 0.92(3) . ?
O1S C1S 1.222(3) . ?
N1S C1S 1.338(3) . ?
N1S C3S 1.451(3) . ?
N1S C2S 1.452(3) . ?
C1S H1S 1.00(2) . ?
C2S H2SA 0.97(3) . ?
C2S H2SB 0.99(3) . ?
C2S H2SC 1.00(3) . ?
C3S H3SA 1.01(3) . ?
C3S H3SB 0.99(4) . ?
C3S H3SC 0.92(4) . ?
O1Q C1Q 1.239(4) . ?
N1Q C1Q 1.376(5) . ?
N1Q C2Q 1.386(6) . ?
N1Q C3Q 1.479(5) . ?
C1Q H1Q 0.9500 . ?
C2Q H2Q1 0.9800 . ?
C2Q H2Q2 0.9800 . ?
C2Q H2Q3 0.9800 . ?
C3Q H3Q1 0.9800 . ?
C3Q H3Q2 0.9800 . ?
C3Q H3Q3 0.9800 . ?
O1P C1P 1.232(10) . ?
N1P C2P 1.353(11) . ?
N1P C1P 1.435(10) . ?
N1P C3P 1.461(9) . ?
C1P H1P 0.9500 . ?
C2P H2P1 0.9800 . ?
C2P H2P2 0.9800 . ?
C2P H2P3 0.9800 . ?
C3P H3P1 0.9800 . ?
C3P H3P2 0.9800 . ?
C3P H3P3 0.9800 . ?
